data_7210618
loop_
_publ_author_name
'Xue, Zhen-Zhen'
'Sheng, Tian-Lu'
'Zhu, Qi-Long'
'Yuan, Da-Qiang'
'Wang, Yan-Long'
'Tan, Chun-Hong'
'Hu, Sheng-Min'
'Wen, Yue-Hong'
'Wang, Yong'
'Fu, Rui-Biao'
'Wu, Xin-Tao'

_publ_section_title
;
 Two cationic metal--organic frameworks featuring different cage-to-cage
 connections: syntheses, crystal structures, photoluminescence and gas
 sorption properties
;
_journal_issue 40
_journal_name_full CrystEngComm
_journal_page_first 8139
_journal_paper_doi 10.1039/c3ce41364k
_journal_volume 15
_journal_year 2013
_chemical_formula_sum 'C60 H48 N30 O18 Zn3'
_chemical_formula_weight 1673.39
_chemical_name_systematic
; 
 ? 
;
_space_group_IT_number 228
_symmetry_cell_setting cubic
_symmetry_space_group_name_Hall '-F 4ud 2vw 3'
_symmetry_space_group_name_H-M 'F d -3 c :2'
_atom_sites_solution_hydrogens geom
_atom_sites_solution_primary direct
_atom_sites_solution_secondary difmap
_audit_creation_method SHELXL-97
_cell_angle_alpha 90.00
_cell_angle_beta 90.00
_cell_angle_gamma 90.00
_cell_formula_units_Z 16
_cell_length_a 32.702(3)
_cell_length_b 32.702(3)
_cell_length_c 32.702(3)
_cell_measurement_reflns_used 24741
_cell_measurement_temperature 293(2)
_cell_measurement_theta_max 27.4778
_cell_measurement_theta_min 2.0647
_cell_volume 34972(6)
_computing_cell_refinement 'CrystalClear (Rigaku Inc., 2007)'
_computing_data_collection 'CrystalClear (Rigaku Inc., 2007)'
_computing_data_reduction 'CrystalClear (Rigaku Inc., 2007)'
_computing_structure_refinement 'SHELXL-97 (Sheldrick, 1997)'
_computing_structure_solution 'SHELXS-97 (Sheldrick, 1990)'
_diffrn_ambient_temperature 293(2)
_diffrn_measured_fraction_theta_full 0.997
_diffrn_measured_fraction_theta_max 0.997
_diffrn_measurement_device_type Saturn724HG
_diffrn_measurement_method CCD_Profile_fitting
_diffrn_radiation_monochromator graphite
_diffrn_radiation_source 'fine-focus sealed tube'
_diffrn_radiation_type MoK\a
_diffrn_radiation_wavelength 0.71073
_diffrn_reflns_av_R_equivalents 0.0433
_diffrn_reflns_av_sigmaI/netI 0.0115
_diffrn_reflns_limit_h_max 32
_diffrn_reflns_limit_h_min -38
_diffrn_reflns_limit_k_max 38
_diffrn_reflns_limit_k_min -38
_diffrn_reflns_limit_l_max 38
_diffrn_reflns_limit_l_min -37
_diffrn_reflns_number 54485
_diffrn_reflns_theta_full 25.00
_diffrn_reflns_theta_max 25.00
_diffrn_reflns_theta_min 2.49
_exptl_absorpt_coefficient_mu 0.891
_exptl_absorpt_correction_T_max 1.0000
_exptl_absorpt_correction_T_min 0.5421
_exptl_absorpt_correction_type multi-scan
_exptl_absorpt_process_details
;
RIGAKU/MSC(2004), CrystalClear Version 1.3.6,  
  Rigaku/MSC, 9009 New Trails Drive, The Woodlands, TX77381-5209, USA
;
_exptl_crystal_colour 'pale yellow'
_exptl_crystal_density_diffrn 1.271
_exptl_crystal_density_method 'not measured'
_exptl_crystal_description block
_exptl_crystal_F_000 13632
_exptl_crystal_size_max 0.15
_exptl_crystal_size_mid 0.15
_exptl_crystal_size_min 0.15
_platon_squeeze_details
;
;
_refine_diff_density_max 0.572
_refine_diff_density_min -0.473
_refine_diff_density_rms 0.091
_refine_ls_extinction_method none
_refine_ls_goodness_of_fit_ref 1.068
_refine_ls_hydrogen_treatment constr
_refine_ls_matrix_type full
_refine_ls_number_parameters 98
_refine_ls_number_reflns 1293
_refine_ls_number_restraints 18
_refine_ls_restrained_S_all 1.192
_refine_ls_R_factor_all 0.0867
_refine_ls_R_factor_gt 0.0862
_refine_ls_shift/su_max 0.000
_refine_ls_shift/su_mean 0.000
_refine_ls_structure_factor_coef Fsqd
_refine_ls_weighting_details 'calc w=1/[\s^2^(Fo^2^)+(0.1103P)^2^+584.1537P] where P=(Fo^2^+2Fc^2^)/3'
_refine_ls_weighting_scheme calc
_refine_ls_wR_factor_gt 0.2419
_refine_ls_wR_factor_ref 0.2426
_reflns_number_gt 1281
_reflns_number_total 1293
_reflns_threshold_expression >2sigma(I)
_cod_data_source_file c3ce41364k.txt
_cod_data_source_block 1
_cod_depositor_comments
;
The following automatic conversions were performed:

'_exptl_absorpt_correction_type' value 'Multi-scan' changed to
'multi-scan' according to
/home/saulius/struct/CIF-dictionaries/cif_core.dic dictionary named
'cif_core.dic' version 2.4.2 from 2011-04-26.

Automatic conversion script
Id: cif_fix_values 1891 2012-01-12 08:04:46Z andrius 
;
_cod_original_cell_volume 34973(5)
_cod_original_sg_symbol_H-M Fd-3c
_cod_database_code 7210618

loop_
_symmetry_equiv_pos_as_xyz
'x, y, z'
'-y, x+1/4, z+3/4'
'-x+1/4, -y+1/4, z'
'y+1/4, -x, z+3/4'
'x+1/4, -z, y+3/4'
'x, -y+1/4, -z+1/4'
'x+1/4, z+3/4, -y'
'z+1/4, y+3/4, -x'
'-x+1/4, y, -z+1/4'
'-z, y+1/4, x+3/4'
'z, x, y'
'y, z, x'
'-y+1/4, -z+1/4, x'
'z, -x+1/4, -y+1/4'
'-y+1/4, z, -x+1/4'
'-z+1/4, -x+1/4, y'
'-z+1/4, x, -y+1/4'
'y, -z+1/4, -x+1/4'
'y+1/4, x+3/4, -z'
'-y, -x, -z+1/2'
'-x, z+1/4, y+3/4'
'-x, -z, -y+1/2'
'z+1/4, -y, x+3/4'
'-z, -y, -x+1/2'
'x, y+1/2, z+1/2'
'-y, x+3/4, z+5/4'
'-x+1/4, -y+3/4, z+1/2'
'y+1/4, -x+1/2, z+5/4'
'x+1/4, -z+1/2, y+5/4'
'x, -y+3/4, -z+3/4'
'x+1/4, z+5/4, -y+1/2'
'z+1/4, y+5/4, -x+1/2'
'-x+1/4, y+1/2, -z+3/4'
'-z, y+3/4, x+5/4'
'z, x+1/2, y+1/2'
'y, z+1/2, x+1/2'
'-y+1/4, -z+3/4, x+1/2'
'z, -x+3/4, -y+3/4'
'-y+1/4, z+1/2, -x+3/4'
'-z+1/4, -x+3/4, y+1/2'
'-z+1/4, x+1/2, -y+3/4'
'y, -z+3/4, -x+3/4'
'y+1/4, x+5/4, -z+1/2'
'-y, -x+1/2, -z+1'
'-x, z+3/4, y+5/4'
'-x, -z+1/2, -y+1'
'z+1/4, -y+1/2, x+5/4'
'-z, -y+1/2, -x+1'
'x+1/2, y, z+1/2'
'-y+1/2, x+1/4, z+5/4'
'-x+3/4, -y+1/4, z+1/2'
'y+3/4, -x, z+5/4'
'x+3/4, -z, y+5/4'
'x+1/2, -y+1/4, -z+3/4'
'x+3/4, z+3/4, -y+1/2'
'z+3/4, y+3/4, -x+1/2'
'-x+3/4, y, -z+3/4'
'-z+1/2, y+1/4, x+5/4'
'z+1/2, x, y+1/2'
'y+1/2, z, x+1/2'
'-y+3/4, -z+1/4, x+1/2'
'z+1/2, -x+1/4, -y+3/4'
'-y+3/4, z, -x+3/4'
'-z+3/4, -x+1/4, y+1/2'
'-z+3/4, x, -y+3/4'
'y+1/2, -z+1/4, -x+3/4'
'y+3/4, x+3/4, -z+1/2'
'-y+1/2, -x, -z+1'
'-x+1/2, z+1/4, y+5/4'
'-x+1/2, -z, -y+1'
'z+3/4, -y, x+5/4'
'-z+1/2, -y, -x+1'
'x+1/2, y+1/2, z'
'-y+1/2, x+3/4, z+3/4'
'-x+3/4, -y+3/4, z'
'y+3/4, -x+1/2, z+3/4'
'x+3/4, -z+1/2, y+3/4'
'x+1/2, -y+3/4, -z+1/4'
'x+3/4, z+5/4, -y'
'z+3/4, y+5/4, -x'
'-x+3/4, y+1/2, -z+1/4'
'-z+1/2, y+3/4, x+3/4'
'z+1/2, x+1/2, y'
'y+1/2, z+1/2, x'
'-y+3/4, -z+3/4, x'
'z+1/2, -x+3/4, -y+1/4'
'-y+3/4, z+1/2, -x+1/4'
'-z+3/4, -x+3/4, y'
'-z+3/4, x+1/2, -y+1/4'
'y+1/2, -z+3/4, -x+1/4'
'y+3/4, x+5/4, -z'
'-y+1/2, -x+1/2, -z+1/2'
'-x+1/2, z+3/4, y+3/4'
'-x+1/2, -z+1/2, -y+1/2'
'z+3/4, -y+1/2, x+3/4'
'-z+1/2, -y+1/2, -x+1/2'
'-x, -y, -z'
'y, -x-1/4, -z-3/4'
'x-1/4, y-1/4, -z'
'-y-1/4, x, -z-3/4'
'-x-1/4, z, -y-3/4'
'-x, y-1/4, z-1/4'
'-x-1/4, -z-3/4, y'
'-z-1/4, -y-3/4, x'
'x-1/4, -y, z-1/4'
'z, -y-1/4, -x-3/4'
'-z, -x, -y'
'-y, -z, -x'
'y-1/4, z-1/4, -x'
'-z, x-1/4, y-1/4'
'y-1/4, -z, x-1/4'
'z-1/4, x-1/4, -y'
'z-1/4, -x, y-1/4'
'-y, z-1/4, x-1/4'
'-y-1/4, -x-3/4, z'
'y, x, z-1/2'
'x, -z-1/4, -y-3/4'
'x, z, y-1/2'
'-z-1/4, y, -x-3/4'
'z, y, x-1/2'
'-x, -y+1/2, -z+1/2'
'y, -x+1/4, -z-1/4'
'x-1/4, y+1/4, -z+1/2'
'-y-1/4, x+1/2, -z-1/4'
'-x-1/4, z+1/2, -y-1/4'
'-x, y+1/4, z+1/4'
'-x-1/4, -z-1/4, y+1/2'
'-z-1/4, -y-1/4, x+1/2'
'x-1/4, -y+1/2, z+1/4'
'z, -y+1/4, -x-1/4'
'-z, -x+1/2, -y+1/2'
'-y, -z+1/2, -x+1/2'
'y-1/4, z+1/4, -x+1/2'
'-z, x+1/4, y+1/4'
'y-1/4, -z+1/2, x+1/4'
'z-1/4, x+1/4, -y+1/2'
'z-1/4, -x+1/2, y+1/4'
'-y, z+1/4, x+1/4'
'-y-1/4, -x-1/4, z+1/2'
'y, x+1/2, z'
'x, -z+1/4, -y-1/4'
'x, z+1/2, y'
'-z-1/4, y+1/2, -x-1/4'
'z, y+1/2, x'
'-x+1/2, -y, -z+1/2'
'y+1/2, -x-1/4, -z-1/4'
'x+1/4, y-1/4, -z+1/2'
'-y+1/4, x, -z-1/4'
'-x+1/4, z, -y-1/4'
'-x+1/2, y-1/4, z+1/4'
'-x+1/4, -z-3/4, y+1/2'
'-z+1/4, -y-3/4, x+1/2'
'x+1/4, -y, z+1/4'
'z+1/2, -y-1/4, -x-1/4'
'-z+1/2, -x, -y+1/2'
'-y+1/2, -z, -x+1/2'
'y+1/4, z-1/4, -x+1/2'
'-z+1/2, x-1/4, y+1/4'
'y+1/4, -z, x+1/4'
'z+1/4, x-1/4, -y+1/2'
'z+1/4, -x, y+1/4'
'-y+1/2, z-1/4, x+1/4'
'-y+1/4, -x-3/4, z+1/2'
'y+1/2, x, z'
'x+1/2, -z-1/4, -y-1/4'
'x+1/2, z, y'
'-z+1/4, y, -x-1/4'
'z+1/2, y, x'
'-x+1/2, -y+1/2, -z'
'y+1/2, -x+1/4, -z-3/4'
'x+1/4, y+1/4, -z'
'-y+1/4, x+1/2, -z-3/4'
'-x+1/4, z+1/2, -y-3/4'
'-x+1/2, y+1/4, z-1/4'
'-x+1/4, -z-1/4, y'
'-z+1/4, -y-1/4, x'
'x+1/4, -y+1/2, z-1/4'
'z+1/2, -y+1/4, -x-3/4'
'-z+1/2, -x+1/2, -y'
'-y+1/2, -z+1/2, -x'
'y+1/4, z+1/4, -x'
'-z+1/2, x+1/4, y-1/4'
'y+1/4, -z+1/2, x-1/4'
'z+1/4, x+1/4, -y'
'z+1/4, -x+1/2, y-1/4'
'-y+1/2, z+1/4, x-1/4'
'-y+1/4, -x-1/4, z'
'y+1/2, x+1/2, z-1/2'
'x+1/2, -z+1/4, -y-3/4'
'x+1/2, z+1/2, y-1/2'
'-z+1/4, y+1/2, -x-3/4'
'z+1/2, y+1/2, x-1/2'

loop_
_atom_site_label
_atom_site_type_symbol
_atom_site_fract_x
_atom_site_fract_y
_atom_site_fract_z
_atom_site_U_iso_or_equiv
_atom_site_adp_type
_atom_site_occupancy
_atom_site_symmetry_multiplicity
_atom_site_calc_flag
_atom_site_refinement_flags
Zn1 Zn 0.6250 0.3750 0.1250 0.0426(6) Uani 1 4 d S
C1 C 0.7041(3) 0.3295(3) 0.1316(3) 0.106(3) Uani 1 1 d U
H1A H 0.7118 0.3431 0.1561 0.127 Uiso 1 1 calc R
C2 C 0.7260(3) 0.2997(3) 0.1133(3) 0.105(3) Uani 1 1 d U
H2A H 0.7525 0.2903 0.1209 0.126 Uiso 1 1 calc R
C3 C 0.6695(2) 0.31001(19) 0.08113(19) 0.0584(17) Uani 1 1 d .
H3A H 0.6481 0.3075 0.0616 0.070 Uiso 1 1 calc R
C4 C 0.7113(2) 0.25220(19) 0.0558(2) 0.0556(17) Uani 1 1 d .
C5 C 0.6861(2) 0.24437(19) 0.0225(2) 0.0598(19) Uani 1 1 d .
H5A H 0.6634 0.2617 0.0169 0.072 Uiso 1 1 calc R
N1 N 0.66981(17) 0.33707(16) 0.11030(18) 0.0576(15) Uani 1 1 d .
N2 N 0.70284(16) 0.28604(16) 0.08190(18) 0.0615(16) Uani 1 1 d .
N3 N 0.7500 0.4194(3) 0.0806(3) 0.090(3) Uani 1 2 d SD
O1 O 0.7322(7) 0.4439(6) 0.0996(6) 0.129(7) Uani 0.50 1 d PD
O2 O 0.7408(6) 0.3899(5) 0.0608(6) 0.114(6) Uani 0.50 1 d PD
O3 O 0.7906(4) 0.4228(7) 0.0835(9) 0.175(9) Uani 0.50 1 d PD

loop_
_atom_site_aniso_label
_atom_site_aniso_U_11
_atom_site_aniso_U_22
_atom_site_aniso_U_33
_atom_site_aniso_U_23
_atom_site_aniso_U_13
_atom_site_aniso_U_12
Zn1 0.0509(7) 0.0259(7) 0.0509(7) 0.000 0.000 0.000
C1 0.105(5) 0.102(5) 0.111(5) -0.051(4) -0.037(4) 0.025(4)
C2 0.092(5) 0.106(5) 0.117(5) -0.052(4) -0.038(4) 0.030(4)
C3 0.066(4) 0.058(4) 0.051(4) -0.019(3) -0.020(3) 0.017(3)
C4 0.058(4) 0.049(3) 0.060(4) -0.020(3) -0.017(3) 0.018(3)
C5 0.061(4) 0.054(4) 0.064(4) -0.029(3) -0.026(3) 0.024(3)
N1 0.057(3) 0.050(3) 0.066(3) -0.023(3) -0.021(3) 0.023(3)
N2 0.057(3) 0.054(3) 0.074(4) -0.030(3) -0.027(3) 0.023(3)
N3 0.088(8) 0.091(5) 0.091(5) -0.021(6) 0.006(5) 0.006(5)
O1 0.117(14) 0.143(15) 0.127(15) -0.064(12) 0.033(13) 0.035(14)
O2 0.105(13) 0.123(13) 0.114(13) -0.062(11) -0.015(11) 0.012(12)
O3 0.104(14) 0.170(19) 0.25(3) -0.049(19) -0.012(17) 0.013(13)

loop_
_atom_type_symbol
_atom_type_description
_atom_type_scat_dispersion_real
_atom_type_scat_dispersion_imag
_atom_type_scat_source
C C 0.0033 0.0016 'International Tables Vol C Tables 4.2.6.8 and 6.1.1.4'
H H 0.0000 0.0000 'International Tables Vol C Tables 4.2.6.8 and 6.1.1.4'
N N 0.0061 0.0033 'International Tables Vol C Tables 4.2.6.8 and 6.1.1.4'
O O 0.0106 0.0060 'International Tables Vol C Tables 4.2.6.8 and 6.1.1.4'
Zn Zn 0.2839 1.4301 'International Tables Vol C Tables 4.2.6.8 and 6.1.1.4'

loop_
_geom_angle_atom_site_label_1
_geom_angle_atom_site_label_2
_geom_angle_atom_site_label_3
_geom_angle
_geom_angle_site_symmetry_1
_geom_angle_site_symmetry_3
N1 Zn1 N1 113.13(19) 128_664 .
N1 Zn1 N1 113.13(19) 128_664 9_655
N1 Zn1 N1 102.4(4) . 9_655
N1 Zn1 N1 102.4(4) 128_664 154_566
N1 Zn1 N1 113.13(19) . 154_566
N1 Zn1 N1 113.13(19) 9_655 154_566
N1 C1 C2 110.3(8) . .
N1 C1 H1A 124.9 . .
C2 C1 H1A 124.9 . .
C1 C2 N2 106.1(8) . .
C1 C2 H2A 127.0 . .
N2 C2 H2A 127.0 . .
N1 C3 N2 112.1(6) . .
N1 C3 H3A 124.0 . .
N2 C3 H3A 124.0 . .
C5 C4 C5 120.6(6) 66 .
C5 C4 N2 119.6(5) 66 .
C5 C4 N2 119.8(5) . .
C4 C5 C4 119.4(6) 89_545 .
C4 C5 H5A 120.3 89_545 .
C4 C5 H5A 120.3 . .
C3 N1 C1 105.2(6) . .
C3 N1 Zn1 126.7(4) . .
C1 N1 Zn1 127.4(5) . .
C3 N2 C2 106.1(6) . .
C3 N2 C4 126.8(5) . .
C2 N2 C4 127.1(6) . .
O1 N3 O1 167(3) . 94_655
O1 N3 O2 47.7(9) . 94_655
O1 N3 O2 135.5(10) 94_655 94_655
O1 N3 O2 135.5(10) . .
O1 N3 O2 47.7(9) 94_655 .
O2 N3 O2 159(2) 94_655 .
O1 N3 O3 113.5(11) . .
O1 N3 O3 66.3(11) 94_655 .
O2 N3 O3 69.5(11) 94_655 .
O2 N3 O3 110.7(10) . .
O1 N3 O3 66.3(11) . 94_655
O1 N3 O3 113.5(11) 94_655 94_655
O2 N3 O3 110.7(10) 94_655 94_655
O2 N3 O3 69.5(11) . 94_655
O3 N3 O3 179(3) . 94_655
O2 O1 N3 68.0(12) 94_655 .
O2 O1 O3 126(2) 94_655 94_655
N3 O1 O3 62.7(10) . 94_655
O1 O2 N3 64.3(12) 94_655 .
O1 O2 O3 120(2) 94_655 94_655
N3 O2 O3 59.6(10) . 94_655
N3 O3 O1 51.0(7) . 94_655
N3 O3 O2 50.9(7) . 94_655
O1 O3 O2 101.8(12) 94_655 94_655

loop_
_geom_bond_atom_site_label_1
_geom_bond_atom_site_label_2
_geom_bond_distance
_geom_bond_site_symmetry_2
Zn1 N1 1.979(5) 128_664
Zn1 N1 1.979(5) .
Zn1 N1 1.979(5) 9_655
Zn1 N1 1.979(5) 154_566
C1 N1 1.343(11) .
C1 C2 1.350(13) .
C1 H1A 0.9500 .
C2 N2 1.353(10) .
C2 H2A 0.9500 .
C3 N1 1.301(8) .
C3 N2 1.344(8) .
C3 H3A 0.9500 .
C4 C5 1.377(8) 66
C4 C5 1.390(8) .
C4 N2 1.424(7) .
C5 C4 1.377(8) 89_545
C5 H5A 0.9500 .
N3 O1 1.167(12) .
N3 O1 1.167(12) 94_655
N3 O2 1.201(13) 94_655
N3 O2 1.201(13) .
N3 O3 1.335(13) .
N3 O3 1.335(12) 94_655
O1 O2 0.96(2) 94_655
O1 O3 1.38(2) 94_655
O2 O1 0.96(2) 94_655
O2 O3 1.45(2) 94_655
O3 O1 1.38(2) 94_655
O3 O2 1.45(2) 94_655

loop_
_platon_squeeze_void_nr
_platon_squeeze_void_average_x
_platon_squeeze_void_average_y
_platon_squeeze_void_average_z
_platon_squeeze_void_volume
_platon_squeeze_void_count_electrons
_platon_squeeze_void_content
1 0.237 0.006 0.006 5403 446 ' '
2 0.737 0.006 0.006 5403 446 ' '
